data_7031686
loop_
_publ_author_name
'Imran, Muhammad'
'Mix, Andreas'
'Neumann, Beate'
'Stammler, Hans-Georg'
'Monkowius, Uwe'
'Bleckenwegner, Petra'
'Mitzel, Norbert W.'

_publ_section_title
;
 Boron-centered soft ligands based on tetrazole units and their complexes
 with sodium, potassium and bismuth ions.
;
_journal_issue 39
_journal_name_full 'Dalton transactions (Cambridge, England : 2003)'
_journal_page_first 14737
_journal_page_last 14748
_journal_paper_doi 10.1039/c4dt01931h
_journal_volume 43
_journal_year 2014
_chemical_formula_moiety 'C6 H10 B N12 Na S3, 3(H2 O)'
_chemical_formula_sum 'C6 H16 B N12 Na O3 S3'
_chemical_formula_weight 434.29
_chemical_name_systematic
; 
 ? 
;
_space_group_IT_number 2
_symmetry_cell_setting triclinic
_symmetry_space_group_name_Hall '-P 1'
_symmetry_space_group_name_H-M 'P -1'
_atom_sites_solution_hydrogens geom
_atom_sites_solution_primary direct
_atom_sites_solution_secondary difmap
_audit_creation_method SHELXL-97
_cell_angle_alpha 83.0920(13)
_cell_angle_beta 89.0734(15)
_cell_angle_gamma 85.1892(11)
_cell_formula_units_Z 4
_cell_length_a 9.3355(2)
_cell_length_b 12.8329(3)
_cell_length_c 15.7966(3)
_cell_measurement_reflns_used 61457
_cell_measurement_temperature 100(2)
_cell_measurement_theta_max 27.48
_cell_measurement_theta_min 2.91
_cell_volume 1872.06(7)
_computing_cell_refinement 'HKL Scalepack (Otwinowski & Minor 1997)'
_computing_data_collection 'Collect, Bruker AXS, 2004'
_computing_data_reduction 'Denzo and Scalepack (Otwinowski & Minor, 1997)'
_computing_molecular_graphics 'SHELXTL-PLUS (1990)'
_computing_publication_material 'SHELXL-97 (Sheldrick, 1997)'
_computing_structure_refinement 'SHELXL-97 (Sheldrick, 1997)'
_computing_structure_solution 'SHELXS-97 (Sheldrick, 1990)'
_diffrn_ambient_temperature 100(2)
_diffrn_measured_fraction_theta_full 0.993
_diffrn_measured_fraction_theta_max 0.993
_diffrn_measurement_device_type KappaCCD
_diffrn_measurement_method CCD
_diffrn_radiation_monochromator graphite
_diffrn_radiation_source 'fine-focus sealed tube'
_diffrn_radiation_type MoK\a
_diffrn_radiation_wavelength 0.71073
_diffrn_reflns_av_R_equivalents 0.0372
_diffrn_reflns_av_sigmaI/netI 0.0521
_diffrn_reflns_limit_h_max 12
_diffrn_reflns_limit_h_min -12
_diffrn_reflns_limit_k_max 16
_diffrn_reflns_limit_k_min -16
_diffrn_reflns_limit_l_max 20
_diffrn_reflns_limit_l_min -20
_diffrn_reflns_number 16165
_diffrn_reflns_theta_full 27.50
_diffrn_reflns_theta_max 27.50
_diffrn_reflns_theta_min 3.21
_exptl_absorpt_coefficient_mu 0.455
_exptl_absorpt_correction_T_max 0.9820
_exptl_absorpt_correction_T_min 0.8755
_exptl_absorpt_correction_type multi-scan
_exptl_absorpt_process_details 'Denzo and Scalepack (Otwinowski & Minor, 1997)'
_exptl_crystal_colour colourless
_exptl_crystal_density_diffrn 1.541
_exptl_crystal_density_method 'not measured'
_exptl_crystal_description fragment
_exptl_crystal_F_000 896
_exptl_crystal_size_max 0.30
_exptl_crystal_size_mid 0.11
_exptl_crystal_size_min 0.04
_refine_diff_density_max 0.369
_refine_diff_density_min -0.363
_refine_diff_density_rms 0.070
_refine_ls_extinction_method none
_refine_ls_goodness_of_fit_ref 1.030
_refine_ls_hydrogen_treatment mixed
_refine_ls_matrix_type full
_refine_ls_number_parameters 525
_refine_ls_number_reflns 8547
_refine_ls_number_restraints 14
_refine_ls_restrained_S_all 1.130
_refine_ls_R_factor_all 0.0611
_refine_ls_R_factor_gt 0.0399
_refine_ls_shift/su_max 0.000
_refine_ls_shift/su_mean 0.000
_refine_ls_structure_factor_coef Fsqd
_refine_ls_weighting_details 'calc w=1/[\s^2^(Fo^2^)+(0.0534P)^2^+0.3754P] where P=(Fo^2^+2Fc^2^)/3'
_refine_ls_weighting_scheme calc
_refine_ls_wR_factor_gt 0.0959
_refine_ls_wR_factor_ref 0.1057
_reflns_number_gt 6514
_reflns_number_total 8547
_reflns_threshold_expression >2sigma(I)
_cod_data_source_file c4dt01931h2.cif
_cod_data_source_block compound1
_cod_depositor_comments
;
Adding full bibliography for 7031686--7031693.cif.

2024-03-11
Z value and formula fixed to values more according to usual
chemical conventions.                 miguel
;
_cod_original_formula_sum 'C12 H32 B2 N24 Na2 O6 S6'
_cod_original_formula_weight 868.58
_cod_original_formula_moiety 'C12 H30 B2 N24 Na2 O5 S6, H2 O'
_cod_original_formula_units_Z 2
_cod_database_code 7031686

loop_
_symmetry_equiv_pos_as_xyz
'x, y, z'
'-x, -y, -z'

loop_
_atom_site_label
_atom_site_type_symbol
_atom_site_fract_x
_atom_site_fract_y
_atom_site_fract_z
_atom_site_U_iso_or_equiv
_atom_site_adp_type
_atom_site_occupancy
_atom_site_symmetry_multiplicity
_atom_site_calc_flag
_atom_site_refinement_flags
S1 S 0.78286(7) 0.41871(5) 0.24793(4) 0.02732(15) Uani 1 1 d .
S2 S 0.55046(7) 0.17153(5) 0.10250(4) 0.02440(14) Uani 1 1 d .
S3 S 1.07016(7) 0.14815(5) 0.03830(4) 0.02818(16) Uani 1 1 d .
S4 S 0.61357(6) 0.65433(5) 0.09138(4) 0.02187(14) Uani 1 1 d .
S5 S 0.06133(7) 0.66273(5) 0.14001(4) 0.02478(14) Uani 1 1 d .
S6 S 0.34209(7) 0.35698(5) 0.31751(4) 0.02382(14) Uani 1 1 d .
Na1 Na 0.88523(10) 0.50374(7) 0.08777(6) 0.0226(2) Uani 1 1 d .
Na2 Na 0.5000 0.5000 0.0000 0.0232(3) Uani 1 2 d S
Na3 Na 0.5000 0.0000 0.5000 0.0274(3) Uani 1 2 d S
N1 N 0.9274(2) 0.22312(15) 0.28237(12) 0.0198(4) Uani 1 1 d .
N2 N 1.0202(2) 0.17193(15) 0.34237(13) 0.0231(4) Uani 1 1 d .
N3 N 1.0510(2) 0.23630(15) 0.39380(13) 0.0253(5) Uani 1 1 d .
N4 N 0.9764(2) 0.33029(15) 0.36827(12) 0.0216(4) Uani 1 1 d .
N5 N 0.7143(2) 0.13194(15) 0.24766(12) 0.0193(4) Uani 1 1 d .
N6 N 0.6953(2) 0.09750(16) 0.33206(12) 0.0234(4) Uani 1 1 d .
N7 N 0.5628(2) 0.08236(15) 0.34483(12) 0.0219(4) Uani 1 1 d .
N8 N 0.4944(2) 0.10692(14) 0.26920(12) 0.0186(4) Uani 1 1 d .
N9 N 0.9616(2) 0.07138(15) 0.19416(12) 0.0206(4) Uani 1 1 d .
N10 N 0.9813(2) -0.01994(16) 0.24976(13) 0.0249(5) Uani 1 1 d .
N11 N 1.0738(2) -0.08317(15) 0.21774(12) 0.0240(4) Uani 1 1 d .
N12 N 1.1162(2) -0.03451(15) 0.14160(12) 0.0204(4) Uani 1 1 d .
N13 N 0.4504(2) 0.71374(14) 0.22803(11) 0.0172(4) Uani 1 1 d .
N14 N 0.4335(2) 0.80008(14) 0.27123(12) 0.0212(4) Uani 1 1 d .
N15 N 0.5131(2) 0.87007(15) 0.23583(13) 0.0240(4) Uani 1 1 d .
N16 N 0.5831(2) 0.82941(14) 0.16991(12) 0.0201(4) Uani 1 1 d .
N17 N 0.2199(2) 0.64601(14) 0.28682(11) 0.0175(4) Uani 1 1 d .
N18 N 0.1959(2) 0.66203(16) 0.37004(12) 0.0240(4) Uani 1 1 d .
N19 N 0.0621(2) 0.68630(16) 0.38072(13) 0.0237(4) Uani 1 1 d .
N20 N -0.0028(2) 0.68685(14) 0.30487(12) 0.0192(4) Uani 1 1 d .
N21 N 0.45682(19) 0.54566(14) 0.32576(11) 0.0167(4) Uani 1 1 d .
N22 N 0.5586(2) 0.58383(15) 0.37224(12) 0.0192(4) Uani 1 1 d .
N23 N 0.6149(2) 0.50803(14) 0.42478(12) 0.0191(4) Uani 1 1 d .
N24 N 0.5495(2) 0.42043(14) 0.41313(12) 0.0176(4) Uani 1 1 d .
O1 O 1.08790(18) 0.39974(13) 0.05099(11) 0.0224(4) Uani 1 1 d D
H1A H 1.165(2) 0.397(2) 0.0750(17) 0.034 Uiso 1 1 d D
H1B H 1.076(3) 0.3348(15) 0.0529(18) 0.034 Uiso 1 1 d D
O2 O 0.72547(18) 0.39730(13) 0.02169(11) 0.0228(4) Uani 1 1 d D
H2A H 0.762(3) 0.378(2) -0.0217(14) 0.034 Uiso 1 1 d D
H2B H 0.716(3) 0.3431(17) 0.0540(16) 0.034 Uiso 1 1 d D
O3 O 0.36999(18) 0.39671(13) 0.10708(11) 0.0228(4) Uani 1 1 d D
H3A H 0.370(3) 0.405(2) 0.1577(12) 0.034 Uiso 1 1 d D
H3B H 0.403(3) 0.3354(16) 0.1040(18) 0.034 Uiso 1 1 d D
O4 O 0.6922(2) -0.13335(18) 0.49374(15) 0.0485(6) Uani 1 1 d D
H4A H 0.776(3) -0.122(3) 0.478(2) 0.073 Uiso 1 1 d D
H4B H 0.706(4) -0.177(3) 0.5360(18) 0.073 Uiso 1 1 d D
O5 O 0.6718(2) 0.09703(15) 0.56513(12) 0.0329(4) Uani 1 1 d D
H5A H 0.761(2) 0.099(3) 0.560(2) 0.049 Uiso 1 1 d D
H5B H 0.655(3) 0.135(2) 0.6046(17) 0.049 Uiso 1 1 d D
O6 O 0.9972(3) -0.0725(2) 0.43950(14) 0.0558(6) Uani 1 1 d D
H6D H 0.994(5) -0.038(3) 0.3899(16) 0.084 Uiso 1 1 d D
H6E H 0.931(7) -0.111(6) 0.429(6) 0.084 Uiso 0.50 1 d PD
H6F H 0.995(11) -0.023(5) 0.472(5) 0.084 Uiso 0.50 1 d PD
B1 B 0.8603(3) 0.1679(2) 0.21318(17) 0.0212(6) Uani 1 1 d .
H1 H 0.839(2) 0.2250(18) 0.1547(15) 0.018(6) Uiso 1 1 d .
B2 B 0.3714(3) 0.6135(2) 0.25343(17) 0.0186(5) Uani 1 1 d .
H2 H 0.363(2) 0.5721(18) 0.1959(14) 0.014(6) Uiso 1 1 d .
C1 C 0.8969(2) 0.32452(18) 0.29811(15) 0.0211(5) Uani 1 1 d .
C2 C 0.9930(3) 0.42205(19) 0.41147(16) 0.0290(6) Uani 1 1 d .
H2C H 1.0611 0.4662 0.3796 0.044 Uiso 1 1 calc R
H2D H 1.0294 0.3994 0.4692 0.044 Uiso 1 1 calc R
H2E H 0.8997 0.4625 0.4148 0.044 Uiso 1 1 calc R
C3 C 0.5871(2) 0.13795(17) 0.20668(15) 0.0195(5) Uani 1 1 d .
C4 C 0.3407(2) 0.09893(19) 0.26235(17) 0.0256(5) Uani 1 1 d .
H4C H 0.2972 0.1619 0.2279 0.038 Uiso 1 1 calc R
H4D H 0.2972 0.0931 0.3194 0.038 Uiso 1 1 calc R
H4E H 0.3241 0.0364 0.2351 0.038 Uiso 1 1 calc R
C5 C 1.0480(2) 0.06312(18) 0.12515(14) 0.0197(5) Uani 1 1 d .
C6 C 1.2258(3) -0.08382(19) 0.08923(16) 0.0255(5) Uani 1 1 d .
H6A H 1.1879 -0.0850 0.0319 0.038 Uiso 1 1 calc R
H6B H 1.2523 -0.1561 0.1150 0.038 Uiso 1 1 calc R
H6C H 1.3108 -0.0435 0.0856 0.038 Uiso 1 1 calc R
C7 C 0.5467(2) 0.73092(17) 0.16368(14) 0.0169(5) Uani 1 1 d .
C8 C 0.6817(3) 0.88823(19) 0.11476(17) 0.0308(6) Uani 1 1 d .
H8A H 0.7798 0.8555 0.1237 0.046 Uiso 1 1 calc R
H8B H 0.6770 0.9610 0.1282 0.046 Uiso 1 1 calc R
H8C H 0.6548 0.8878 0.0551 0.046 Uiso 1 1 calc R
C9 C 0.0939(2) 0.66316(16) 0.24403(14) 0.0181(5) Uani 1 1 d .
C10 C -0.1571(2) 0.7138(2) 0.29607(17) 0.0282(6) Uani 1 1 d .
H10A H -0.2037 0.7014 0.3520 0.042 Uiso 1 1 calc R
H10B H -0.1964 0.6699 0.2569 0.042 Uiso 1 1 calc R
H10C H -0.1748 0.7882 0.2734 0.042 Uiso 1 1 calc R
C11 C 0.4501(2) 0.44137(17) 0.35163(14) 0.0184(5) Uani 1 1 d .
C12 C 0.5945(3) 0.31806(18) 0.45949(15) 0.0237(5) Uani 1 1 d .
H12A H 0.6326 0.2702 0.4192 0.036 Uiso 1 1 calc R
H12B H 0.5119 0.2890 0.4900 0.036 Uiso 1 1 calc R
H12C H 0.6693 0.3262 0.5004 0.036 Uiso 1 1 calc R

loop_
_atom_site_aniso_label
_atom_site_aniso_U_11
_atom_site_aniso_U_22
_atom_site_aniso_U_33
_atom_site_aniso_U_23
_atom_site_aniso_U_13
_atom_site_aniso_U_12
S1 0.0308(3) 0.0258(3) 0.0224(3) 0.0007(3) 0.0045(3) 0.0091(3)
S2 0.0283(3) 0.0217(3) 0.0231(3) -0.0046(2) -0.0050(2) 0.0021(2)
S3 0.0393(4) 0.0196(3) 0.0244(3) 0.0005(2) 0.0099(3) -0.0016(3)
S4 0.0220(3) 0.0213(3) 0.0237(3) -0.0095(2) 0.0023(2) -0.0007(2)
S5 0.0238(3) 0.0309(3) 0.0201(3) -0.0015(3) -0.0032(2) -0.0060(3)
S6 0.0271(3) 0.0174(3) 0.0281(3) -0.0030(2) -0.0036(3) -0.0070(2)
Na1 0.0228(5) 0.0248(5) 0.0203(5) -0.0035(4) 0.0008(4) -0.0014(4)
Na2 0.0222(7) 0.0193(7) 0.0284(7) -0.0044(6) -0.0009(6) -0.0018(5)
Na3 0.0296(8) 0.0256(7) 0.0258(7) 0.0006(6) 0.0012(6) -0.0003(6)
N1 0.0174(10) 0.0183(10) 0.0226(10) 0.0021(8) -0.0004(8) -0.0007(8)
N2 0.0209(10) 0.0198(10) 0.0280(11) 0.0019(9) -0.0053(9) -0.0044(8)
N3 0.0263(11) 0.0178(10) 0.0315(11) 0.0005(9) -0.0062(9) -0.0042(8)
N4 0.0239(11) 0.0155(10) 0.0248(10) 0.0015(8) -0.0006(8) -0.0038(8)
N5 0.0199(10) 0.0209(10) 0.0168(9) -0.0022(8) 0.0009(8) -0.0004(8)
N6 0.0237(11) 0.0257(11) 0.0206(10) -0.0021(8) 0.0028(8) -0.0031(8)
N7 0.0217(11) 0.0204(10) 0.0241(10) -0.0046(8) 0.0008(8) -0.0027(8)
N8 0.0186(10) 0.0135(9) 0.0240(10) -0.0048(8) -0.0014(8) 0.0004(7)
N9 0.0224(10) 0.0197(10) 0.0191(10) -0.0004(8) 0.0008(8) -0.0006(8)
N10 0.0283(11) 0.0224(11) 0.0232(10) -0.0011(9) 0.0037(9) 0.0000(9)
N11 0.0293(11) 0.0206(10) 0.0215(10) -0.0002(8) 0.0008(9) -0.0024(9)
N12 0.0238(11) 0.0179(10) 0.0197(10) -0.0032(8) 0.0021(8) -0.0016(8)
N13 0.0209(10) 0.0133(9) 0.0177(9) -0.0041(7) 0.0015(8) -0.0011(7)
N14 0.0270(11) 0.0137(9) 0.0233(10) -0.0042(8) 0.0037(8) -0.0012(8)
N15 0.0293(11) 0.0173(10) 0.0262(11) -0.0061(8) 0.0051(9) -0.0022(8)
N16 0.0236(10) 0.0146(9) 0.0217(10) -0.0027(8) 0.0057(8) -0.0003(8)
N17 0.0207(10) 0.0154(9) 0.0169(9) -0.0028(8) -0.0016(8) -0.0022(7)
N18 0.0219(11) 0.0306(12) 0.0205(10) -0.0074(9) 0.0011(8) -0.0019(9)
N19 0.0220(11) 0.0265(11) 0.0238(11) -0.0070(9) 0.0022(8) -0.0039(8)
N20 0.0182(10) 0.0175(10) 0.0217(10) -0.0014(8) -0.0006(8) -0.0012(8)
N21 0.0168(9) 0.0136(9) 0.0203(10) -0.0037(8) 0.0003(8) -0.0024(7)
N22 0.0201(10) 0.0177(10) 0.0203(10) -0.0042(8) -0.0013(8) -0.0019(8)
N23 0.0216(10) 0.0158(9) 0.0209(10) -0.0054(8) 0.0010(8) -0.0023(8)
N24 0.0204(10) 0.0138(9) 0.0185(9) -0.0024(8) 0.0008(8) -0.0014(7)
O1 0.0236(9) 0.0182(8) 0.0255(9) -0.0034(7) -0.0022(7) -0.0019(7)
O2 0.0262(9) 0.0197(9) 0.0219(9) -0.0010(7) 0.0011(7) -0.0012(7)
O3 0.0284(9) 0.0182(9) 0.0221(9) -0.0052(7) -0.0011(7) 0.0010(7)
O4 0.0498(13) 0.0424(14) 0.0522(14) -0.0119(11) -0.0167(12) 0.0152(11)
O5 0.0423(11) 0.0254(10) 0.0315(10) -0.0050(8) 0.0023(9) -0.0043(9)
O6 0.0708(18) 0.0614(18) 0.0292(12) 0.0095(11) 0.0008(12) 0.0075(13)
B1 0.0194(13) 0.0229(14) 0.0208(13) -0.0018(11) 0.0009(11) 0.0004(11)
B2 0.0194(13) 0.0150(12) 0.0217(13) -0.0031(10) 0.0001(10) -0.0016(10)
C1 0.0209(12) 0.0197(12) 0.0215(12) 0.0002(9) 0.0069(9) -0.0011(9)
C2 0.0354(15) 0.0232(13) 0.0297(13) -0.0046(11) 0.0004(11) -0.0076(11)
C3 0.0202(12) 0.0112(10) 0.0277(12) -0.0065(9) -0.0002(10) 0.0017(9)
C4 0.0185(12) 0.0203(12) 0.0384(14) -0.0065(11) -0.0007(11) -0.0003(9)
C5 0.0186(12) 0.0196(11) 0.0216(12) -0.0040(9) -0.0017(9) -0.0047(9)
C6 0.0252(13) 0.0214(12) 0.0298(13) -0.0059(10) 0.0030(11) 0.0016(10)
C7 0.0179(11) 0.0133(10) 0.0188(11) -0.0005(9) -0.0033(9) 0.0007(8)
C8 0.0385(16) 0.0193(13) 0.0352(14) -0.0020(11) 0.0130(12) -0.0099(11)
C9 0.0190(11) 0.0106(10) 0.0248(12) 0.0000(9) 0.0001(9) -0.0040(8)
C10 0.0179(12) 0.0289(14) 0.0372(15) -0.0025(12) 0.0037(11) -0.0007(10)
C11 0.0198(12) 0.0156(11) 0.0197(11) -0.0026(9) 0.0019(9) 0.0000(9)
C12 0.0320(14) 0.0163(11) 0.0217(12) -0.0005(10) -0.0033(10) 0.0022(10)

loop_
_atom_type_symbol
_atom_type_description
_atom_type_scat_dispersion_real
_atom_type_scat_dispersion_imag
_atom_type_scat_source
C C 0.0033 0.0016 'International Tables Vol C Tables 4.2.6.8 and 6.1.1.4'
H H 0.0000 0.0000 'International Tables Vol C Tables 4.2.6.8 and 6.1.1.4'
B B 0.0013 0.0007 'International Tables Vol C Tables 4.2.6.8 and 6.1.1.4'
Na Na 0.0362 0.0249 'International Tables Vol C Tables 4.2.6.8 and 6.1.1.4'
N N 0.0061 0.0033 'International Tables Vol C Tables 4.2.6.8 and 6.1.1.4'
O O 0.0106 0.0060 'International Tables Vol C Tables 4.2.6.8 and 6.1.1.4'
S S 0.1246 0.1234 'International Tables Vol C Tables 4.2.6.8 and 6.1.1.4'

loop_
_geom_angle_atom_site_label_1
_geom_angle_atom_site_label_2
_geom_angle_atom_site_label_3
_geom_angle
_geom_angle_site_symmetry_1
_geom_angle_site_symmetry_3
C1 S1 Na1 113.29(8) . .
C7 S4 Na2 134.48(8) . .
C7 S4 Na1 132.50(8) . .
Na2 S4 Na1 81.73(2) . .
C9 S5 Na1 118.90(8) . 1_455
O1 Na1 O1 85.30(7) . 2_765
O1 Na1 O2 91.99(6) . .
O1 Na1 O2 87.14(6) 2_765 .
O1 Na1 S1 108.95(6) . .
O1 Na1 S1 165.20(6) 2_765 .
O2 Na1 S1 88.35(5) . .
O1 Na1 S5 91.83(5) . 1_655
O1 Na1 S5 82.86(5) 2_765 1_655
O2 Na1 S5 168.96(6) . 1_655
S1 Na1 S5 100.18(3) . 1_655
O1 Na1 S4 166.69(6) . .
O1 Na1 S4 82.20(5) 2_765 .
O2 Na1 S4 82.89(5) . .
S1 Na1 S4 83.26(3) . .
S5 Na1 S4 91.11(3) 1_655 .
O1 Na1 Na1 43.49(5) . 2_765
O1 Na1 Na1 41.81(4) 2_765 2_765
O2 Na1 Na1 89.36(5) . 2_765
S1 Na1 Na1 152.24(5) . 2_765
S5 Na1 Na1 86.30(4) 1_655 2_765
S4 Na1 Na1 123.86(4) . 2_765
O1 Na1 Na2 126.06(5) . .
O1 Na1 Na2 79.93(5) 2_765 .
O2 Na1 Na2 36.15(4) . .
S1 Na1 Na2 88.13(3) . .
S5 Na1 Na2 136.28(3) 1_655 .
S4 Na1 Na2 46.968(17) . .
Na1 Na1 Na2 105.85(4) 2_765 .
O2 Na2 O2 180.0 2_665 .
O2 Na2 O3 84.01(6) 2_665 .
O2 Na2 O3 95.99(6) . .
O2 Na2 O3 95.99(6) 2_665 2_665
O2 Na2 O3 84.01(6) . 2_665
O3 Na2 O3 180.0 . 2_665
O2 Na2 S4 87.86(4) 2_665 2_665
O2 Na2 S4 92.14(4) . 2_665
O3 Na2 S4 76.41(4) . 2_665
O3 Na2 S4 103.59(4) 2_665 2_665
O2 Na2 S4 92.14(4) 2_665 .
O2 Na2 S4 87.86(4) . .
O3 Na2 S4 103.59(4) . .
O3 Na2 S4 76.41(4) 2_665 .
S4 Na2 S4 180.000(15) 2_665 .
O2 Na2 Na1 143.19(4) 2_665 .
O2 Na2 Na1 36.81(4) . .
O3 Na2 Na1 106.39(4) . .
O3 Na2 Na1 73.61(4) 2_665 .
S4 Na2 Na1 128.700(18) 2_665 .
S4 Na2 Na1 51.300(18) . .
O2 Na2 Na1 36.81(4) 2_665 2_665
O2 Na2 Na1 143.19(4) . 2_665
O3 Na2 Na1 73.61(4) . 2_665
O3 Na2 Na1 106.39(4) 2_665 2_665
S4 Na2 Na1 51.300(18) 2_665 2_665
S4 Na2 Na1 128.700(18) . 2_665
Na1 Na2 Na1 180.0 . 2_665
O4 Na3 O4 180.0 2_656 .
O4 Na3 O5 93.99(7) 2_656 .
O4 Na3 O5 86.01(7) . .
O4 Na3 O5 86.01(7) 2_656 2_656
O4 Na3 O5 93.99(7) . 2_656
O5 Na3 O5 180.00(7) . 2_656
O4 Na3 N7 89.81(7) 2_656 .
O4 Na3 N7 90.19(7) . .
O5 Na3 N7 93.18(6) . .
O5 Na3 N7 86.82(6) 2_656 .
O4 Na3 N7 90.19(7) 2_656 2_656
O4 Na3 N7 89.81(7) . 2_656
O5 Na3 N7 86.82(6) . 2_656
O5 Na3 N7 93.18(6) 2_656 2_656
N7 Na3 N7 180.0 . 2_656
C1 N1 N2 109.77(19) . .
C1 N1 B1 126.9(2) . .
N2 N1 B1 123.15(19) . .
N3 N2 N1 108.93(19) . .
N2 N3 N4 107.27(19) . .
C1 N4 N3 111.06(19) . .
C1 N4 C2 127.8(2) . .
N3 N4 C2 121.0(2) . .
C3 N5 N6 109.63(18) . .
C3 N5 B1 128.85(19) . .
N6 N5 B1 121.21(19) . .
N7 N6 N5 108.46(19) . .
N6 N7 N8 107.58(18) . .
N6 N7 Na3 114.84(15) . .
N8 N7 Na3 137.31(14) . .
C3 N8 N7 110.97(18) . .
C3 N8 C4 127.8(2) . .
N7 N8 C4 121.20(19) . .
C5 N9 N10 109.26(18) . .
C5 N9 B1 127.4(2) . .
N10 N9 B1 123.29(18) . .
N11 N10 N9 108.70(18) . .
N10 N11 N12 107.52(19) . .
C5 N12 N11 111.09(18) . .
C5 N12 C6 127.04(19) . .
N11 N12 C6 121.82(19) . .
C7 N13 N14 109.39(17) . .
C7 N13 B2 127.65(18) . .
N14 N13 B2 122.95(18) . .
N15 N14 N13 108.68(18) . .
N14 N15 N16 107.39(18) . .
C7 N16 N15 110.98(17) . .
C7 N16 C8 126.73(18) . .
N15 N16 C8 122.29(18) . .
C9 N17 N18 109.22(18) . .
C9 N17 B2 129.04(19) . .
N18 N17 B2 121.75(18) . .
N19 N18 N17 108.87(19) . .
N18 N19 N20 107.53(18) . .
N19 N20 C9 110.96(18) . .
N19 N20 C10 120.64(18) . .
C9 N20 C10 128.4(2) . .
C11 N21 N22 109.28(18) . .
C11 N21 B2 127.55(19) . .
N22 N21 B2 123.12(18) . .
N23 N22 N21 108.56(17) . .
N22 N23 N24 107.38(18) . .
C11 N24 N23 111.09(18) . .
C11 N24 C12 127.22(19) . .
N23 N24 C12 121.55(19) . .
Na1 O1 Na1 94.70(7) . 2_765
Na1 O1 H1A 123(2) . .
Na1 O1 H1A 107(2) 2_765 .
Na1 O1 H1B 114.4(19) . .
Na1 O1 H1B 117.1(19) 2_765 .
H1A O1 H1B 101(3) . .
Na2 O2 Na1 107.05(7) . .
Na2 O2 H2A 114(2) . .
Na1 O2 H2A 110(2) . .
Na2 O2 H2B 111(2) . .
Na1 O2 H2B 109(2) . .
H2A O2 H2B 106(3) . .
Na2 O3 H3A 123(2) . .
Na2 O3 H3B 104(2) . .
H3A O3 H3B 107(3) . .
Na3 O4 H4A 124(3) . .
Na3 O4 H4B 118(3) . .
H4A O4 H4B 102(4) . .
Na3 O5 H5A 132(2) . .
Na3 O5 H5B 127(2) . .
H5A O5 H5B 101(3) . .
H6D O6 H6E 93(6) . .
H6D O6 H6F 103(7) . .
H6E O6 H6F 129(9) . .
N1 B1 N5 107.69(18) . .
N1 B1 N9 109.5(2) . .
N5 B1 N9 110.19(19) . .
N1 B1 H1 109.7(12) . .
N5 B1 H1 108.0(12) . .
N9 B1 H1 111.7(12) . .
N21 B2 N17 109.02(18) . .
N21 B2 N13 107.89(19) . .
N17 B2 N13 108.81(18) . .
N21 B2 H2 112.5(12) . .
N17 B2 H2 110.1(12) . .
N13 B2 H2 108.4(11) . .
N4 C1 N1 103.0(2) . .
N4 C1 S1 127.56(18) . .
N1 C1 S1 129.39(19) . .
N4 C2 H2C 109.5 . .
N4 C2 H2D 109.5 . .
H2C C2 H2D 109.5 . .
N4 C2 H2E 109.5 . .
H2C C2 H2E 109.5 . .
H2D C2 H2E 109.5 . .
N8 C3 N5 103.36(19) . .
N8 C3 S2 127.23(18) . .
N5 C3 S2 129.38(17) . .
N8 C4 H4C 109.5 . .
N8 C4 H4D 109.5 . .
H4C C4 H4D 109.5 . .
N8 C4 H4E 109.5 . .
H4C C4 H4E 109.5 . .
H4D C4 H4E 109.5 . .
N9 C5 N12 103.42(19) . .
N9 C5 S3 130.63(18) . .
N12 C5 S3 125.95(17) . .
N12 C6 H6A 109.5 . .
N12 C6 H6B 109.5 . .
H6A C6 H6B 109.5 . .
N12 C6 H6C 109.5 . .
H6A C6 H6C 109.5 . .
H6B C6 H6C 109.5 . .
N16 C7 N13 103.55(18) . .
N16 C7 S4 124.91(17) . .
N13 C7 S4 131.54(17) . .
N16 C8 H8A 109.5 . .
N16 C8 H8B 109.5 . .
H8A C8 H8B 109.5 . .
N16 C8 H8C 109.5 . .
H8A C8 H8C 109.5 . .
H8B C8 H8C 109.5 . .
N20 C9 N17 103.41(19) . .
N20 C9 S5 126.73(18) . .
N17 C9 S5 129.78(17) . .
N20 C10 H10A 109.5 . .
N20 C10 H10B 109.5 . .
H10A C10 H10B 109.5 . .
N20 C10 H10C 109.5 . .
H10A C10 H10C 109.5 . .
H10B C10 H10C 109.5 . .
N24 C11 N21 103.68(19) . .
N24 C11 S6 127.19(17) . .
N21 C11 S6 129.11(18) . .
N24 C12 H12A 109.5 . .
N24 C12 H12B 109.5 . .
H12A C12 H12B 109.5 . .
N24 C12 H12C 109.5 . .
H12A C12 H12C 109.5 . .
H12B C12 H12C 109.5 . .

loop_
_geom_bond_atom_site_label_1
_geom_bond_atom_site_label_2
_geom_bond_distance
_geom_bond_site_symmetry_2
S1 C1 1.675(2) .
S1 Na1 2.8173(11) .
S2 C3 1.683(2) .
S3 C5 1.669(2) .
S4 C7 1.675(2) .
S4 Na2 2.8670(6) .
S4 Na1 3.0609(11) .
S5 C9 1.677(2) .
S5 Na1 2.9253(11) 1_455
S6 C11 1.680(2) .
Na1 O1 2.3294(19) .
Na1 O1 2.4049(19) 2_765
Na1 O2 2.4322(19) .
Na1 S5 2.9253(11) 1_655
Na1 Na1 3.4825(17) 2_765
Na1 Na2 3.8814(9) .
Na2 O2 2.3946(17) 2_665
Na2 O2 2.3946(17) .
Na2 O3 2.3990(17) .
Na2 O3 2.3990(17) 2_665
Na2 S4 2.8669(6) 2_665
Na2 Na1 3.8814(9) 2_665
Na3 O4 2.382(2) 2_656
Na3 O4 2.382(2) .
Na3 O5 2.4242(19) .
Na3 O5 2.4242(19) 2_656
Na3 N7 2.6272(19) .
Na3 N7 2.6273(19) 2_656
N1 C1 1.360(3) .
N1 N2 1.365(3) .
N1 B1 1.540(3) .
N2 N3 1.278(3) .
N3 N4 1.361(3) .
N4 C1 1.356(3) .
N4 C2 1.450(3) .
N5 C3 1.354(3) .
N5 N6 1.367(3) .
N5 B1 1.546(3) .
N6 N7 1.278(3) .
N7 N8 1.354(3) .
N8 C3 1.348(3) .
N8 C4 1.454(3) .
N9 C5 1.354(3) .
N9 N10 1.378(3) .
N9 B1 1.550(3) .
N10 N11 1.276(3) .
N11 N12 1.356(3) .
N12 C5 1.355(3) .
N12 C6 1.456(3) .
N13 C7 1.356(3) .
N13 N14 1.367(2) .
N13 B2 1.544(3) .
N14 N15 1.285(3) .
N15 N16 1.354(3) .
N16 C7 1.351(3) .
N16 C8 1.452(3) .
N17 C9 1.355(3) .
N17 N18 1.367(3) .
N17 B2 1.543(3) .
N18 N19 1.275(3) .
N19 N20 1.350(3) .
N20 C9 1.352(3) .
N20 C10 1.457(3) .
N21 C11 1.358(3) .
N21 N22 1.367(3) .
N21 B2 1.541(3) .
N22 N23 1.283(3) .
N23 N24 1.356(2) .
N24 C11 1.342(3) .
N24 C12 1.458(3) .
O1 Na1 2.4049(19) 2_765
O1 H1A 0.819(18) .
O1 H1B 0.847(18) .
O2 H2A 0.817(18) .
O2 H2B 0.822(18) .
O3 H3A 0.820(18) .
O3 H3B 0.827(18) .
O4 H4A 0.84(2) .
O4 H4B 0.83(2) .
O5 H5A 0.840(19) .
O5 H5B 0.843(19) .
O6 H6D 0.85(2) .
O6 H6E 0.85(2) .
O6 H6F 0.87(2) .
B1 H1 1.12(2) .
B2 H2 1.11(2) .
C2 H2C 0.9800 .
C2 H2D 0.9800 .
C2 H2E 0.9800 .
C4 H4C 0.9800 .
C4 H4D 0.9800 .
C4 H4E 0.9800 .
C6 H6A 0.9800 .
C6 H6B 0.9800 .
C6 H6C 0.9800 .
C8 H8A 0.9800 .
C8 H8B 0.9800 .
C8 H8C 0.9800 .
C10 H10A 0.9800 .
C10 H10B 0.9800 .
C10 H10C 0.9800 .
C12 H12A 0.9800 .
C12 H12B 0.9800 .
C12 H12C 0.9800 .
